data_1550402
loop_
_publ_author_name
'Chen, Huaiyu'
'Huang, Chao'
'Ding, Yazhou'
'Zhang, Qi-Long'
'Zhu, Bi-Xue'
'Ni, Xin-Long'

_publ_section_title
;
 Organic core--shell-shaped micro/nanoparticles from twisted macrocycles
 in Schiff base reaction
;
_journal_issue 2
_journal_name_full 'Chemical Science'
_journal_page_first 490
_journal_paper_doi 10.1039/C8SC03824D
_journal_volume 10
_journal_year 2019
_chemical_formula_sum 'C15 H12 O4'
_chemical_formula_weight 256.25
_chemical_name_systematic
;
 ?
;
_space_group_IT_number 14
_symmetry_cell_setting monoclinic
_symmetry_space_group_name_Hall '-P 2yn'
_symmetry_space_group_name_H-M 'P 1 21/n 1'
_atom_sites_solution_hydrogens geom
_atom_sites_solution_primary direct
_atom_sites_solution_secondary difmap
_audit_creation_method SHELXL-97
_audit_update_record
;
2018-07-18 deposited with the CCDC.
2018-10-15 downloaded from the CCDC.
;
_cell_angle_alpha 90.00
_cell_angle_beta 94.565(5)
_cell_angle_gamma 90.00
_cell_formula_units_Z 4
_cell_length_a 7.804(2)
_cell_length_b 11.720(3)
_cell_length_c 13.252(4)
_cell_measurement_temperature 293(2)
_cell_volume 1208.2(6)
_computing_structure_refinement 'SHELXL-97 (Sheldrick, 1997)'
_diffrn_ambient_temperature 293(2)
_diffrn_measured_fraction_theta_full 0.833
_diffrn_measured_fraction_theta_max 0.833
_diffrn_radiation_monochromator graphite
_diffrn_radiation_source 'fine-focus sealed tube'
_diffrn_radiation_type MoK\a
_diffrn_radiation_wavelength 0.71073
_diffrn_reflns_av_R_equivalents 0.0207
_diffrn_reflns_av_sigmaI/netI 0.0463
_diffrn_reflns_limit_h_max 9
_diffrn_reflns_limit_h_min -8
_diffrn_reflns_limit_k_max 11
_diffrn_reflns_limit_k_min -10
_diffrn_reflns_limit_l_max 3
_diffrn_reflns_limit_l_min -15
_diffrn_reflns_number 2629
_diffrn_reflns_theta_full 24.99
_diffrn_reflns_theta_max 24.99
_diffrn_reflns_theta_min 2.32
_exptl_absorpt_coefficient_mu 0.103
_exptl_absorpt_correction_T_max 0.9788
_exptl_absorpt_correction_T_min 0.9768
_exptl_absorpt_correction_type multi-scan
_exptl_crystal_density_diffrn 1.409
_exptl_crystal_density_method 'not measured'
_exptl_crystal_F_000 536
_exptl_crystal_size_max 0.23
_exptl_crystal_size_mid 0.22
_exptl_crystal_size_min 0.21
_refine_diff_density_max 0.141
_refine_diff_density_min -0.157
_refine_diff_density_rms 0.039
_refine_ls_extinction_method none
_refine_ls_goodness_of_fit_ref 1.087
_refine_ls_hydrogen_treatment constr
_refine_ls_matrix_type full
_refine_ls_number_parameters 172
_refine_ls_number_reflns 1770
_refine_ls_number_restraints 0
_refine_ls_restrained_S_all 1.087
_refine_ls_R_factor_all 0.0671
_refine_ls_R_factor_gt 0.0481
_refine_ls_shift/su_max 0.000
_refine_ls_shift/su_mean 0.000
_refine_ls_structure_factor_coef Fsqd
_refine_ls_weighting_details 'calc w=1/[\s^2^(Fo^2^)+(0.0696P)^2^+0.0073P] where P=(Fo^2^+2Fc^2^)/3'
_refine_ls_weighting_scheme calc
_refine_ls_wR_factor_gt 0.1267
_refine_ls_wR_factor_ref 0.1354
_reflns_number_gt 1263
_reflns_number_total 1770
_reflns_threshold_expression >2sigma(I)
_cod_data_source_file c8sc03824d3.cif
_cod_data_source_block a
_cod_original_sg_symbol_H-M P21/n
_cod_database_code 1550402

loop_
_symmetry_equiv_pos_as_xyz
'x, y, z'
'-x+1/2, y+1/2, -z+1/2'
'-x, -y, -z'
'x-1/2, -y-1/2, z-1/2'

loop_
_atom_site_label
_atom_site_type_symbol
_atom_site_fract_x
_atom_site_fract_y
_atom_site_fract_z
_atom_site_U_iso_or_equiv
_atom_site_adp_type
_atom_site_occupancy
_atom_site_symmetry_multiplicity
_atom_site_calc_flag
_atom_site_refinement_flags
C1 C 0.9248(3) 0.1443(2) 0.83848(16) 0.0547(7) Uani 1 1 d .
H1 H 0.9851 0.1982 0.8039 0.066 Uiso 1 1 calc R
C2 C 0.7420(2) 0.13257(19) 0.81071(14) 0.0412(6) Uani 1 1 d .
C3 C 0.6432(3) 0.0531(2) 0.85810(15) 0.0467(6) Uani 1 1 d .
C4 C 0.4691(3) 0.0461(2) 0.83132(17) 0.0553(7) Uani 1 1 d .
H4 H 0.4021 -0.0060 0.8636 0.066 Uiso 1 1 calc R
C5 C 0.3949(3) 0.1156(2) 0.75729(16) 0.0494(6) Uani 1 1 d .
H5 H 0.2777 0.1087 0.7395 0.059 Uiso 1 1 calc R
C6 C 0.4887(2) 0.19650(18) 0.70751(14) 0.0393(6) Uani 1 1 d .
C7 C 0.6616(3) 0.20327(19) 0.73592(14) 0.0420(6) Uani 1 1 d .
H7 H 0.7276 0.2566 0.7044 0.050 Uiso 1 1 calc R
C8 C 0.3998(3) 0.2739(2) 0.62843(15) 0.0542(7) Uani 1 1 d .
H8A H 0.3315 0.3293 0.6619 0.065 Uiso 1 1 calc R
H8B H 0.4863 0.3153 0.5946 0.065 Uiso 1 1 calc R
C9 C 0.2847(3) 0.21124(18) 0.55001(15) 0.0417(6) Uani 1 1 d .
C10 C 0.3539(3) 0.1281(2) 0.49016(15) 0.0491(6) Uani 1 1 d .
H10 H 0.4710 0.1127 0.4999 0.059 Uiso 1 1 calc R
C11 C 0.2571(3) 0.0677(2) 0.41747(16) 0.0529(7) Uani 1 1 d .
H11 H 0.3083 0.0131 0.3788 0.063 Uiso 1 1 calc R
C12 C 0.0829(3) 0.08895(19) 0.40243(15) 0.0453(6) Uani 1 1 d .
C13 C 0.0077(2) 0.17224(19) 0.45959(14) 0.0412(6) Uani 1 1 d .
C14 C 0.1118(3) 0.2321(2) 0.53347(15) 0.0456(6) Uani 1 1 d .
H14 H 0.0618 0.2873 0.5721 0.055 Uiso 1 1 calc R
C15 C -0.1716(3) 0.1992(2) 0.44203(18) 0.0635(7) Uani 1 1 d .
H15 H -0.2154 0.2568 0.4808 0.076 Uiso 1 1 calc R
O1 O 1.00488(19) 0.08843(15) 0.90396(12) 0.0689(6) Uani 1 1 d .
O2 O 0.7118(2) -0.01823(16) 0.93164(12) 0.0726(6) Uani 1 1 d .
H2 H 0.8155 -0.0069 0.9408 0.109 Uiso 1 1 calc R
O3 O -0.0118(2) 0.02834(14) 0.33011(11) 0.0674(6) Uani 1 1 d .
H3 H -0.1121 0.0497 0.3275 0.101 Uiso 1 1 calc R
O4 O -0.2704(2) 0.15160(17) 0.37978(14) 0.0784(6) Uani 1 1 d .

loop_
_atom_site_aniso_label
_atom_site_aniso_U_11
_atom_site_aniso_U_22
_atom_site_aniso_U_33
_atom_site_aniso_U_23
_atom_site_aniso_U_13
_atom_site_aniso_U_12
C1 0.0375(13) 0.070(2) 0.0550(13) -0.0088(12) -0.0059(10) 0.0015(12)
C2 0.0364(11) 0.0465(16) 0.0393(10) -0.0090(10) -0.0047(9) 0.0033(10)
C3 0.0470(13) 0.0446(17) 0.0465(12) 0.0018(10) -0.0089(10) 0.0031(11)
C4 0.0472(13) 0.0570(19) 0.0604(14) 0.0101(12) -0.0044(11) -0.0122(12)
C5 0.0335(11) 0.0514(17) 0.0608(13) -0.0045(12) -0.0113(10) -0.0039(11)
C6 0.0398(12) 0.0334(15) 0.0427(11) -0.0066(10) -0.0084(9) -0.0008(10)
C7 0.0403(12) 0.0421(16) 0.0429(11) -0.0058(10) -0.0018(9) -0.0064(10)
C8 0.0541(14) 0.0471(18) 0.0575(13) 0.0015(11) -0.0199(11) -0.0024(12)
C9 0.0424(12) 0.0343(16) 0.0462(11) 0.0076(10) -0.0103(9) -0.0003(10)
C10 0.0400(12) 0.0492(17) 0.0560(13) 0.0032(12) -0.0082(10) 0.0060(11)
C11 0.0538(14) 0.0495(18) 0.0539(13) -0.0077(11) -0.0049(10) 0.0144(11)
C12 0.0455(12) 0.0451(17) 0.0434(11) 0.0070(11) -0.0094(9) -0.0051(11)
C13 0.0356(11) 0.0437(17) 0.0430(11) 0.0048(10) -0.0040(9) -0.0009(10)
C14 0.0464(13) 0.0440(16) 0.0458(11) 0.0018(10) -0.0006(10) 0.0044(11)
C15 0.0416(14) 0.078(2) 0.0698(15) 0.0048(14) -0.0010(12) -0.0005(13)
O1 0.0452(10) 0.0873(14) 0.0704(11) -0.0044(10) -0.0187(8) 0.0161(9)
O2 0.0636(11) 0.0737(15) 0.0766(11) 0.0272(9) -0.0179(8) 0.0024(9)
O3 0.0688(11) 0.0653(14) 0.0635(10) -0.0117(9) -0.0234(8) -0.0058(9)
O4 0.0465(10) 0.0913(16) 0.0938(13) 0.0017(11) -0.0164(9) -0.0120(9)

loop_
_atom_type_symbol
_atom_type_description
_atom_type_scat_dispersion_real
_atom_type_scat_dispersion_imag
_atom_type_scat_source
C C 0.0033 0.0016 'International Tables Vol C Tables 4.2.6.8 and 6.1.1.4'
H H 0.0000 0.0000 'International Tables Vol C Tables 4.2.6.8 and 6.1.1.4'
O O 0.0106 0.0060 'International Tables Vol C Tables 4.2.6.8 and 6.1.1.4'

loop_
_geom_angle_atom_site_label_1
_geom_angle_atom_site_label_2
_geom_angle_atom_site_label_3
_geom_angle
O1 C1 C2 124.6(2)
O1 C1 H1 117.7
C2 C1 H1 117.7
C3 C2 C7 118.85(18)
C3 C2 C1 121.21(19)
C7 C2 C1 119.9(2)
O2 C3 C4 118.1(2)
O2 C3 C2 122.32(18)
C4 C3 C2 119.62(19)
C5 C4 C3 120.1(2)
C5 C4 H4 120.0
C3 C4 H4 120.0
C4 C5 C6 122.41(19)
C4 C5 H5 118.8
C6 C5 H5 118.8
C7 C6 C5 116.76(19)
C7 C6 C8 122.8(2)
C5 C6 C8 120.42(17)
C6 C7 C2 122.3(2)
C6 C7 H7 118.9
C2 C7 H7 118.9
C9 C8 C6 113.62(18)
C9 C8 H8A 108.8
C6 C8 H8A 108.8
C9 C8 H8B 108.8
C6 C8 H8B 108.8
H8A C8 H8B 107.7
C14 C9 C10 117.05(19)
C14 C9 C8 123.2(2)
C10 C9 C8 119.76(18)
C11 C10 C9 123.0(2)
C11 C10 H10 118.5
C9 C10 H10 118.5
C10 C11 C12 119.3(2)
C10 C11 H11 120.4
C12 C11 H11 120.4
O3 C12 C11 118.7(2)
O3 C12 C13 121.29(19)
C11 C12 C13 120.0(2)
C12 C13 C14 118.85(18)
C12 C13 C15 120.9(2)
C14 C13 C15 120.2(2)
C9 C14 C13 121.9(2)
C9 C14 H14 119.1
C13 C14 H14 119.1
O4 C15 C13 124.4(3)
O4 C15 H15 117.8
C13 C15 H15 117.8
C3 O2 H2 109.5
C12 O3 H3 109.5

loop_
_geom_bond_atom_site_label_1
_geom_bond_atom_site_label_2
_geom_bond_distance
C1 O1 1.219(3)
C1 C2 1.451(3)
C1 H1 0.9300
C2 C3 1.390(3)
C2 C7 1.401(3)
C3 O2 1.361(2)
C3 C4 1.379(3)
C4 C5 1.368(3)
C4 H4 0.9300
C5 C6 1.395(3)
C5 H5 0.9300
C6 C7 1.374(3)
C6 C8 1.512(3)
C7 H7 0.9300
C8 C9 1.509(3)
C8 H8A 0.9700
C8 H8B 0.9700
C9 C14 1.372(3)
C9 C10 1.393(3)
C10 C11 1.372(3)
C10 H10 0.9300
C11 C12 1.381(3)
C11 H11 0.9300
C12 O3 1.363(2)
C12 C13 1.393(3)
C13 C14 1.408(3)
C13 C15 1.436(3)
C14 H14 0.9300
C15 O4 1.218(3)
C15 H15 0.9300
O2 H2 0.8200
O3 H3 0.8200
